data_4065641
loop_
_publ_author_name
'McAdam, C. John'
'Robinson, Brian H.'
'Simpson, Jim'
'Tagg, Tei'

_publ_section_title
;
 Ferrocenyl&#x2212;Naphthalimide Donor&#x2212;Acceptor Dyads with Aromatic
 Spacer Groups
;
_journal_issue 11
_journal_name_full Organometallics
_journal_page_first 2474
_journal_paper_doi 10.1021/om1000452
_journal_volume 29
_journal_year 2010
_chemical_formula_moiety 'C29 H17 N O2'
_chemical_formula_sum 'C29 H17 N O2'
_chemical_formula_weight 411.44
_chemical_name_systematic
; 
4-ethynyl-4'-(4-ethynyl-N-methyl-1,8-naphthalimide)biphenyl
;
_space_group_IT_number 61
_symmetry_cell_setting orthorhombic
_symmetry_space_group_name_Hall '-P 2ac 2ab'
_symmetry_space_group_name_H-M 'P b c a'
_atom_sites_solution_hydrogens geom
_atom_sites_solution_primary direct
_atom_sites_solution_secondary difmap
_audit_creation_method SHELXL-97
_cell_angle_alpha 90.00
_cell_angle_beta 90.00
_cell_angle_gamma 90.00
_cell_formula_units_Z 8
_cell_length_a 9.5527(2)
_cell_length_b 18.1790(4)
_cell_length_c 23.3617(4)
_cell_measurement_reflns_used 7757
_cell_measurement_temperature 85(2)
_cell_measurement_theta_max 63.892
_cell_measurement_theta_min 4.481
_cell_volume 4056.96(14)
_computing_cell_refinement 'SAINT V7.12A (Bruker  2004)'
_computing_data_collection 'APEXII V1.0-27 (Bruker 2004)'
_computing_data_reduction SAINT
_computing_molecular_graphics 'ORTEP-3 (Farrugia, 1997)'
_computing_publication_material
;
SHELXL97 & enCIFer (Allen et al., 2004)
;
_computing_structure_refinement 'SHELXL-97 (Sheldrick, 1997)'
_computing_structure_solution 'SHELXS-97 (Sheldrick, 1997)'
_diffrn_ambient_temperature 85(2)
_diffrn_measured_fraction_theta_full 1.000
_diffrn_measured_fraction_theta_max 1.000
_diffrn_measurement_device_type 'Bruker-Nonius APEXII CCD'
_diffrn_measurement_method '\f and \w scans'
_diffrn_radiation_monochromator graphite
_diffrn_radiation_source 'fine-focus sealed tube'
_diffrn_radiation_type MoK\a
_diffrn_radiation_wavelength 0.71073
_diffrn_reflns_av_R_equivalents 0.0301
_diffrn_reflns_av_sigmaI/netI 0.0119
_diffrn_reflns_limit_h_max 11
_diffrn_reflns_limit_h_min -11
_diffrn_reflns_limit_k_max 22
_diffrn_reflns_limit_k_min -22
_diffrn_reflns_limit_l_max 28
_diffrn_reflns_limit_l_min -28
_diffrn_reflns_number 66069
_diffrn_reflns_theta_full 26.00
_diffrn_reflns_theta_max 26.00
_diffrn_reflns_theta_min 1.74
_diffrn_standards_number 0
_exptl_absorpt_coefficient_mu 0.085
_exptl_absorpt_correction_T_max 0.980
_exptl_absorpt_correction_T_min 0.887
_exptl_absorpt_correction_type multi-scan
_exptl_absorpt_process_details 'SADABS (Bruker, 2004)'
_exptl_crystal_colour 'pale yellow'
_exptl_crystal_density_diffrn 1.347
_exptl_crystal_density_method 'not measured'
_exptl_crystal_description block
_exptl_crystal_F_000 1712
_exptl_crystal_size_max 0.44
_exptl_crystal_size_mid 0.40
_exptl_crystal_size_min 0.24
_refine_diff_density_max 0.356
_refine_diff_density_min -0.347
_refine_diff_density_rms 0.042
_refine_ls_extinction_method none
_refine_ls_goodness_of_fit_ref 1.093
_refine_ls_hydrogen_treatment constr
_refine_ls_matrix_type full
_refine_ls_number_parameters 290
_refine_ls_number_reflns 3990
_refine_ls_number_restraints 0
_refine_ls_restrained_S_all 1.093
_refine_ls_R_factor_all 0.0505
_refine_ls_R_factor_gt 0.0411
_refine_ls_shift/su_max 0.033
_refine_ls_shift/su_mean <0.001
_refine_ls_structure_factor_coef Fsqd
_refine_ls_weighting_details 'calc w=1/[\s^2^(Fo^2^)+(0.0575P)^2^+1.8696P] where P=(Fo^2^+2Fc^2^)/3'
_refine_ls_weighting_scheme calc
_refine_ls_wR_factor_gt 0.1118
_refine_ls_wR_factor_ref 0.1179
_reflns_number_gt 3380
_reflns_number_total 3990
_reflns_threshold_expression I>2\s(I)
_cod_data_source_file om1000452_si_002.cif
_cod_data_source_block Structure4
_cod_depositor_comments
;
The following automatic conversions were performed:

'_symmetry_cell_setting' value 'Orthorhombic' changed to
'orthorhombic' according to
/home/saulius/struct/CIF-dictionaries/cif_core.dic dictionary named
'cif_core.dic' version 2.4.1 from 2010-06-29.

Automatic conversion script
Id: cif_fix_values 1715 2011-07-08 13:25:40Z adriana 
;
_cod_original_sg_symbol_Hall '-P 2ac 2ab '
_cod_database_code 4065641

loop_
_symmetry_equiv_pos_as_xyz
'x, y, z'
'-x+1/2, -y, z+1/2'
'-x, y+1/2, -z+1/2'
'x+1/2, -y+1/2, -z'
'-x, -y, -z'
'x-1/2, y, -z-1/2'
'x, -y-1/2, z-1/2'
'-x-1/2, y-1/2, z'

loop_
_atom_site_label
_atom_site_type_symbol
_atom_site_fract_x
_atom_site_fract_y
_atom_site_fract_z
_atom_site_U_iso_or_equiv
_atom_site_adp_type
_atom_site_occupancy
_atom_site_symmetry_multiplicity
_atom_site_calc_flag
_atom_site_refinement_flags
C13 C 0.21473(15) 1.20958(8) 0.64749(6) 0.0274(3) Uani 1 1 d .
H13A H 0.2128 1.2574 0.6282 0.041 Uiso 1 1 calc R
H13B H 0.2373 1.2166 0.6881 0.041 Uiso 1 1 calc R
H13C H 0.1228 1.1860 0.6440 0.041 Uiso 1 1 calc R
N1 N 0.32156(12) 1.16265(6) 0.62079(5) 0.0218(3) Uani 1 1 d .
C11 C 0.36176(15) 1.17994(8) 0.56512(6) 0.0251(3) Uani 1 1 d .
O11 O 0.30380(13) 1.23006(7) 0.54008(5) 0.0408(3) Uani 1 1 d .
C12 C 0.37136(14) 1.10251(7) 0.65189(6) 0.0214(3) Uani 1 1 d .
O12 O 0.32413(10) 1.08897(5) 0.69920(4) 0.0259(2) Uani 1 1 d .
C1 C 0.47400(14) 1.13534(8) 0.53915(6) 0.0227(3) Uani 1 1 d .
C2 C 0.52429(15) 1.15299(8) 0.48563(6) 0.0259(3) Uani 1 1 d .
H2 H 0.4874 1.1944 0.4660 0.031 Uiso 1 1 calc R
C3 C 0.62926(15) 1.11049(8) 0.45987(6) 0.0250(3) Uani 1 1 d .
H3 H 0.6624 1.1233 0.4229 0.030 Uiso 1 1 calc R
C4 C 0.68494(14) 1.05022(8) 0.48760(6) 0.0225(3) Uani 1 1 d .
C5 C 0.69168(14) 0.97121(8) 0.57536(6) 0.0244(3) Uani 1 1 d .
H5 H 0.7627 0.9413 0.5589 0.029 Uiso 1 1 calc R
C6 C 0.64336(15) 0.95569(8) 0.62932(6) 0.0271(3) Uani 1 1 d .
H6 H 0.6814 0.9153 0.6499 0.033 Uiso 1 1 calc R
C7 C 0.53861(15) 0.99874(8) 0.65431(6) 0.0251(3) Uani 1 1 d .
H7 H 0.5063 0.9876 0.6918 0.030 Uiso 1 1 calc R
C8 C 0.48187(14) 1.05738(7) 0.62478(6) 0.0213(3) Uani 1 1 d .
C9 C 0.53068(14) 1.07467(7) 0.56926(6) 0.0206(3) Uani 1 1 d .
C10 C 0.63732(14) 1.03105(8) 0.54391(6) 0.0217(3) Uani 1 1 d .
C14 C 0.79218(14) 1.00759(8) 0.46063(6) 0.0235(3) Uani 1 1 d .
C15 C 0.88214(14) 0.97178(8) 0.43795(6) 0.0246(3) Uani 1 1 d .
C16 C 0.98884(14) 0.92489(8) 0.41505(6) 0.0234(3) Uani 1 1 d .
C17 C 1.03620(15) 0.93064(8) 0.35850(6) 0.0247(3) Uani 1 1 d .
H17 H 0.9986 0.9675 0.3341 0.030 Uiso 1 1 calc R
C18 C 1.13758(14) 0.88301(8) 0.33790(6) 0.0237(3) Uani 1 1 d .
H18 H 1.1675 0.8873 0.2993 0.028 Uiso 1 1 calc R
C19 C 1.19704(14) 0.82851(8) 0.37291(6) 0.0215(3) Uani 1 1 d .
C20 C 1.14955(15) 0.82404(8) 0.42951(6) 0.0246(3) Uani 1 1 d .
H20 H 1.1888 0.7882 0.4544 0.030 Uiso 1 1 calc R
C21 C 1.04688(15) 0.87067(8) 0.44997(6) 0.0254(3) Uani 1 1 d .
H21 H 1.0154 0.8657 0.4884 0.030 Uiso 1 1 calc R
C22 C 1.30574(14) 0.77652(7) 0.35179(6) 0.0221(3) Uani 1 1 d .
C23 C 1.37124(16) 0.78613(9) 0.29873(6) 0.0288(3) Uani 1 1 d .
H23 H 1.3473 0.8275 0.2759 0.035 Uiso 1 1 calc R
C24 C 1.47040(16) 0.73656(9) 0.27875(6) 0.0317(4) Uani 1 1 d .
H24 H 1.5124 0.7441 0.2424 0.038 Uiso 1 1 calc R
C25 C 1.50895(15) 0.67555(8) 0.31183(6) 0.0254(3) Uani 1 1 d .
C26 C 1.44765(16) 0.66723(8) 0.36541(7) 0.0317(4) Uani 1 1 d .
H26 H 1.4748 0.6272 0.3891 0.038 Uiso 1 1 calc R
C27 C 1.34797(16) 0.71619(8) 0.38483(7) 0.0306(3) Uani 1 1 d .
H27 H 1.3071 0.7088 0.4214 0.037 Uiso 1 1 calc R
C28 C 1.61393(16) 0.62218(8) 0.29218(7) 0.0289(3) Uani 1 1 d .
C29 C 1.69380(17) 0.57767(10) 0.28030(7) 0.0357(4) Uani 1 1 d .
H29 H 1.7600 0.5408 0.2705 0.043 Uiso 1 1 calc R

loop_
_atom_site_aniso_label
_atom_site_aniso_U_11
_atom_site_aniso_U_22
_atom_site_aniso_U_33
_atom_site_aniso_U_23
_atom_site_aniso_U_13
_atom_site_aniso_U_12
C13 0.0292(7) 0.0283(7) 0.0248(7) -0.0037(6) 0.0050(6) 0.0050(6)
N1 0.0229(6) 0.0226(6) 0.0200(6) -0.0022(5) 0.0022(5) 0.0016(5)
C11 0.0286(7) 0.0247(7) 0.0220(7) 0.0017(6) 0.0024(6) 0.0020(6)
O11 0.0486(7) 0.0432(7) 0.0307(6) 0.0120(5) 0.0119(5) 0.0215(6)
C12 0.0223(7) 0.0224(7) 0.0194(7) -0.0025(5) -0.0010(5) -0.0040(5)
O12 0.0300(5) 0.0279(5) 0.0199(5) 0.0000(4) 0.0032(4) -0.0024(4)
C1 0.0238(7) 0.0235(7) 0.0208(7) -0.0009(5) 0.0015(5) -0.0017(6)
C2 0.0289(7) 0.0251(7) 0.0237(7) 0.0022(6) 0.0013(6) 0.0011(6)
C3 0.0268(7) 0.0293(8) 0.0190(7) -0.0006(5) 0.0044(5) -0.0042(6)
C4 0.0211(7) 0.0235(7) 0.0230(7) -0.0053(5) 0.0013(5) -0.0041(5)
C5 0.0214(7) 0.0247(7) 0.0270(7) -0.0031(6) -0.0006(5) 0.0010(6)
C6 0.0282(7) 0.0262(7) 0.0269(7) 0.0023(6) -0.0029(6) 0.0024(6)
C7 0.0259(7) 0.0286(7) 0.0209(7) 0.0015(6) 0.0005(6) -0.0022(6)
C8 0.0214(7) 0.0217(7) 0.0208(7) -0.0020(5) -0.0016(5) -0.0030(5)
C9 0.0203(6) 0.0209(7) 0.0206(7) -0.0035(5) -0.0014(5) -0.0032(5)
C10 0.0207(7) 0.0231(7) 0.0212(7) -0.0032(5) -0.0006(5) -0.0050(5)
C14 0.0248(7) 0.0256(7) 0.0201(7) -0.0016(5) 0.0007(5) -0.0042(6)
C15 0.0235(7) 0.0278(7) 0.0225(7) -0.0022(6) 0.0008(6) -0.0044(6)
C16 0.0206(7) 0.0247(7) 0.0248(7) -0.0054(6) 0.0009(5) -0.0038(5)
C17 0.0256(7) 0.0237(7) 0.0248(7) 0.0008(6) 0.0014(6) 0.0018(6)
C18 0.0251(7) 0.0259(7) 0.0201(7) 0.0000(6) 0.0032(5) -0.0006(6)
C19 0.0197(6) 0.0226(7) 0.0222(7) -0.0035(5) -0.0005(5) -0.0038(5)
C20 0.0262(7) 0.0262(7) 0.0214(7) 0.0005(6) -0.0017(5) -0.0015(6)
C21 0.0262(7) 0.0314(8) 0.0186(6) -0.0029(6) 0.0021(5) -0.0051(6)
C22 0.0202(6) 0.0221(7) 0.0240(7) -0.0034(5) -0.0028(5) -0.0026(5)
C23 0.0320(8) 0.0324(8) 0.0219(7) 0.0007(6) -0.0014(6) 0.0093(6)
C24 0.0339(8) 0.0384(9) 0.0228(7) -0.0021(6) -0.0005(6) 0.0091(7)
C25 0.0213(7) 0.0236(7) 0.0315(8) -0.0063(6) -0.0043(6) 0.0002(6)
C26 0.0313(8) 0.0224(7) 0.0414(9) 0.0076(6) 0.0032(7) 0.0019(6)
C27 0.0321(8) 0.0274(8) 0.0322(8) 0.0061(6) 0.0090(6) 0.0006(6)
C28 0.0330(8) 0.0230(7) 0.0308(8) -0.0032(6) -0.0105(6) -0.0045(6)
C29 0.0307(8) 0.0381(9) 0.0383(9) -0.0051(7) -0.0054(7) 0.0050(7)

loop_
_atom_type_symbol
_atom_type_description
_atom_type_scat_dispersion_real
_atom_type_scat_dispersion_imag
_atom_type_scat_source
C C 0.0033 0.0016 'International Tables Vol C Tables 4.2.6.8 and 6.1.1.4'
H H 0.0000 0.0000 'International Tables Vol C Tables 4.2.6.8 and 6.1.1.4'
N N 0.0061 0.0033 'International Tables Vol C Tables 4.2.6.8 and 6.1.1.4'
O O 0.0106 0.0060 'International Tables Vol C Tables 4.2.6.8 and 6.1.1.4'

loop_
_geom_angle_atom_site_label_1
_geom_angle_atom_site_label_2
_geom_angle_atom_site_label_3
_geom_angle
N1 C13 H13A 109.5
N1 C13 H13B 109.5
H13A C13 H13B 109.5
N1 C13 H13C 109.5
H13A C13 H13C 109.5
H13B C13 H13C 109.5
C11 N1 C12 124.68(12)
C11 N1 C13 117.21(11)
C12 N1 C13 118.06(11)
O11 C11 N1 119.54(13)
O11 C11 C1 123.02(13)
N1 C11 C1 117.44(12)
O12 C12 N1 120.25(12)
O12 C12 C8 122.71(13)
N1 C12 C8 117.03(12)
C2 C1 C9 119.95(13)
C2 C1 C11 119.93(13)
C9 C1 C11 120.12(12)
C1 C2 C3 120.72(13)
C1 C2 H2 119.6
C3 C2 H2 119.6
C4 C3 C2 120.79(13)
C4 C3 H3 119.6
C2 C3 H3 119.6
C3 C4 C14 119.97(13)
C3 C4 C10 120.08(13)
C14 C4 C10 119.94(13)
C6 C5 C10 120.86(13)
C6 C5 H5 119.6
C10 C5 H5 119.6
C5 C6 C7 120.63(13)
C5 C6 H6 119.7
C7 C6 H6 119.7
C8 C7 C6 120.30(13)
C8 C7 H7 119.9
C6 C7 H7 119.9
C7 C8 C9 120.05(13)
C7 C8 C12 119.62(12)
C9 C8 C12 120.32(12)
C8 C9 C1 120.20(12)
C8 C9 C10 119.67(12)
C1 C9 C10 120.14(12)
C5 C10 C9 118.50(12)
C5 C10 C4 123.20(13)
C9 C10 C4 118.30(12)
C15 C14 C4 179.94(19)
C14 C15 C16 175.06(15)
C21 C16 C17 118.44(13)
C21 C16 C15 119.02(13)
C17 C16 C15 122.53(13)
C18 C17 C16 120.45(13)
C18 C17 H17 119.8
C16 C17 H17 119.8
C17 C18 C19 121.43(13)
C17 C18 H18 119.3
C19 C18 H18 119.3
C20 C19 C18 117.37(13)
C20 C19 C22 120.14(13)
C18 C19 C22 122.49(12)
C21 C20 C19 121.41(13)
C21 C20 H20 119.3
C19 C20 H20 119.3
C20 C21 C16 120.90(13)
C20 C21 H21 119.6
C16 C21 H21 119.6
C23 C22 C27 117.20(13)
C23 C22 C19 121.75(13)
C27 C22 C19 121.04(13)
C24 C23 C22 121.45(14)
C24 C23 H23 119.3
C22 C23 H23 119.3
C23 C24 C25 120.51(14)
C23 C24 H24 119.7
C25 C24 H24 119.7
C26 C25 C24 118.17(13)
C26 C25 C28 119.81(14)
C24 C25 C28 121.99(14)
C27 C26 C25 121.09(14)
C27 C26 H26 119.5
C25 C26 H26 119.5
C26 C27 C22 121.52(14)
C26 C27 H27 119.2
C22 C27 H27 119.2
C29 C28 C25 175.10(18)
C28 C29 H29 180.0

loop_
_geom_bond_atom_site_label_1
_geom_bond_atom_site_label_2
_geom_bond_distance
C13 N1 1.4691(17)
C13 H13A 0.9800
C13 H13B 0.9800
C13 H13C 0.9800
N1 C11 1.3919(18)
N1 C12 1.3963(18)
C11 O11 1.2160(18)
C11 C1 1.475(2)
C12 O12 1.2189(17)
C12 C8 1.4794(19)
C1 C2 1.3773(19)
C1 C9 1.4158(19)
C2 C3 1.402(2)
C2 H2 0.9500
C3 C4 1.380(2)
C3 H3 0.9500
C4 C14 1.4307(19)
C4 C10 1.4350(19)
C5 C6 1.372(2)
C5 C10 1.412(2)
C5 H5 0.9500
C6 C7 1.398(2)
C6 H6 0.9500
C7 C8 1.3806(19)
C7 H7 0.9500
C8 C9 1.4136(19)
C9 C10 1.4202(19)
C14 C15 1.201(2)
C15 C16 1.4323(19)
C16 C21 1.394(2)
C16 C17 1.4004(19)
C17 C18 1.3853(19)
C17 H17 0.9500
C18 C19 1.405(2)
C18 H18 0.9500
C19 C20 1.4003(19)
C19 C22 1.4882(19)
C20 C21 1.382(2)
C20 H20 0.9500
C21 H21 0.9500
C22 C23 1.400(2)
C22 C27 1.400(2)
C23 C24 1.388(2)
C23 H23 0.9500
C24 C25 1.401(2)
C24 H24 0.9500
C25 C26 1.390(2)
C25 C28 1.469(2)
C26 C27 1.380(2)
C26 H26 0.9500
C27 H27 0.9500
C28 C29 1.146(2)
C29 H29 0.9500

loop_
_geom_hbond_atom_site_label_D
_geom_hbond_atom_site_label_H
_geom_hbond_atom_site_label_A
_geom_hbond_distance_DH
_geom_hbond_distance_HA
_geom_hbond_distance_DA
_geom_hbond_angle_DHA
_geom_hbond_site_symmetry_A
C18 H18 O12 0.95 2.38 3.3005(17) 163.5 2_674
C29 H29 O12 0.95 2.54 3.310(2) 138.5 4_666
C20 H20 O11 0.95 2.27 3.1290(18) 150.8 8_755
C13 H13 Cg4 0.98 2.52 3.4694(15) 164 5_665

loop_
_cod_related_entry_id
_cod_related_entry_database
_cod_related_entry_code
1 ChemSpider 30659673
